data_7015647
loop_
_publ_author_name
'Tricas, Hugo'
'Colon, Marta'
'Ellis, David'
'Macgregor, Stuart A.'
'McKay, David'
'Rosair, Georgina M.'
'Welch, Alan J.'
'Glukhov, Ivan V.'
'Rossi, Fulvio'
'Laschi, Franco'
'Zanello, Piero'

_publ_section_title
;
 Spectroscopic, structural, computational and (spectro)electrochemical
 studies of icosahedral carboranes bearing fluorinated aryl groups.
;
_journal_issue 16
_journal_name_full 'Dalton transactions (Cambridge, England : 2003)'
_journal_page_first 4200
_journal_page_last 4211
_journal_paper_doi 10.1039/c0dt01798a
_journal_volume 40
_journal_year 2011
_chemical_formula_moiety 'C14 H15 B10 F5'
_chemical_formula_sum 'C14 H15 B10 F5'
_chemical_formula_weight 386.36
_chemical_name_systematic
;
?
;
_space_group_IT_number 14
_space_group_name_Hall '-P 2ybc'
_symmetry_cell_setting monoclinic
_symmetry_space_group_name_Hall '-P 2ybc'
_symmetry_space_group_name_H-M 'P 1 21/c 1'
_atom_sites_solution_hydrogens geom
_atom_sites_solution_primary direct
_atom_sites_solution_secondary difmap
_audit_creation_method SHELXL-97
_audit_update_record
;
2009-09-29 # Formatted by publCIF
;
_cell_angle_alpha 90.00
_cell_angle_beta 97.880(2)
_cell_angle_gamma 90.00
_cell_formula_units_Z 4
_cell_length_a 7.9262(10)
_cell_length_b 16.625(2)
_cell_length_c 13.5738(17)
_cell_measurement_reflns_used 2486
_cell_measurement_temperature 100(2)
_cell_measurement_theta_max 27
_cell_measurement_theta_min 3
_cell_volume 1771.8(4)
_computing_cell_refinement 'APEX2 (Bruker, 2005)'
_computing_data_collection 'APEX2 (Bruker, 2005)'
_computing_data_reduction 'APEX2 (Bruker, 2005)'
_computing_molecular_graphics 'SHELXTL ver. 5.1 (Sheldrick, 1998)'
_computing_publication_material 'SHELXTL ver. 5.1 (Sheldrick, 1998)'
_computing_structure_refinement 'SHELXL-97 (Sheldrick, 2008)'
_computing_structure_solution 'SHELXS-97 (Sheldrick, 2008)'
_diffrn_ambient_temperature 100(2)
_diffrn_measured_fraction_theta_full 0.999
_diffrn_measured_fraction_theta_max 0.990
_diffrn_measurement_device_type 'Bruker SMART APEX2 CCD area detector'
_diffrn_measurement_method 'phi and omega scans'
_diffrn_radiation_monochromator graphite
_diffrn_radiation_source 'fine-focus sealed tube'
_diffrn_radiation_type MoK\a
_diffrn_radiation_wavelength 0.71073
_diffrn_reflns_av_R_equivalents 0.0669
_diffrn_reflns_av_sigmaI/netI 0.0785
_diffrn_reflns_limit_h_max 11
_diffrn_reflns_limit_h_min -11
_diffrn_reflns_limit_k_max 23
_diffrn_reflns_limit_k_min -20
_diffrn_reflns_limit_l_max 19
_diffrn_reflns_limit_l_min -14
_diffrn_reflns_number 14612
_diffrn_reflns_theta_full 25.00
_diffrn_reflns_theta_max 30.12
_diffrn_reflns_theta_min 1.95
_exptl_absorpt_coefficient_mu 0.112
_exptl_absorpt_correction_T_max 0.986
_exptl_absorpt_correction_T_min 0.970
_exptl_absorpt_correction_type multi-scan
_exptl_absorpt_process_details 'APEX2 (Bruker, 2005)'
_exptl_crystal_colour colorless
_exptl_crystal_density_diffrn 1.448
_exptl_crystal_density_method 'not measured'
_exptl_crystal_description plate
_exptl_crystal_F_000 776
_exptl_crystal_size_max 0.31
_exptl_crystal_size_mid 0.17
_exptl_crystal_size_min 0.09
_refine_diff_density_max 0.378
_refine_diff_density_min -0.297
_refine_diff_density_rms 0.066
_refine_ls_extinction_method none
_refine_ls_goodness_of_fit_ref 1.016
_refine_ls_hydrogen_treatment mixed
_refine_ls_matrix_type full
_refine_ls_number_parameters 292
_refine_ls_number_reflns 5171
_refine_ls_number_restraints 0
_refine_ls_restrained_S_all 1.016
_refine_ls_R_factor_all 0.1143
_refine_ls_R_factor_gt 0.0593
_refine_ls_shift/su_max 0.000
_refine_ls_shift/su_mean 0.000
_refine_ls_structure_factor_coef Fsqd
_refine_ls_weighting_details 'calc w=1/[\s^2^(Fo^2^)+(0.0565P)^2^+0.4919P] where P=(Fo^2^+2Fc^2^)/3'
_refine_ls_weighting_scheme calc
_refine_ls_wR_factor_gt 0.1151
_refine_ls_wR_factor_ref 0.1359
_reflns_number_gt 3209
_reflns_number_total 5171
_reflns_threshold_expression >2sigma(I)
_cod_data_source_file c0dt01798a.txt
_cod_data_source_block hut299
_cod_depositor_comments
;
The following automatic conversions were performed:
'_symmetry_cell_setting' value 'Monoclinic' changed to 'monoclinic'
according to '/home/saulius/struct/CIF-dictionaries/cif_core.dic'
dictionary named 'cif_core.dic' version 2.4.1 from 2010-06-29.

Automatic conversion script
Id: cif_fix_enum 1555 2011-01-17 13:19:09Z saulius 
;
_cod_original_sg_symbol_H-M 'P 21/c'
_cod_database_code 7015647

loop_
_symmetry_equiv_pos_as_xyz
'x, y, z'
'-x, y+1/2, -z+1/2'
'-x, -y, -z'
'x, -y-1/2, z-1/2'

loop_
_atom_site_label
_atom_site_type_symbol
_atom_site_fract_x
_atom_site_fract_y
_atom_site_fract_z
_atom_site_U_iso_or_equiv
_atom_site_adp_type
_atom_site_occupancy
_atom_site_symmetry_multiplicity
_atom_site_calc_flag
_atom_site_refinement_flags
_atom_site_disorder_assembly
_atom_site_disorder_group
C1 C 0.7146(2) 0.63144(11) 0.80418(14) 0.0133(4) Uani 1 1 d . . .
C2 C 0.7200(2) 0.73628(11) 0.81361(13) 0.0125(4) Uani 1 1 d . . .
B3 B 0.7002(3) 0.67814(13) 0.91681(16) 0.0146(4) Uani 1 1 d . . .
H3 H 0.576(3) 0.6785(13) 0.9400(16) 0.017 Uiso 1 1 d . . .
B4 B 0.8287(3) 0.59057(13) 0.90899(16) 0.0153(4) Uani 1 1 d . . .
H4 H 0.790(3) 0.5327(13) 0.9343(16) 0.018 Uiso 1 1 d . . .
B5 B 0.9146(3) 0.59724(14) 0.79490(16) 0.0158(4) Uani 1 1 d . . .
H5 H 0.922(3) 0.5448(13) 0.7486(16) 0.019 Uiso 1 1 d . . .
B6 B 0.8434(3) 0.68842(13) 0.73551(16) 0.0143(4) Uani 1 1 d . . .
H6 H 0.813(3) 0.6944(13) 0.6596(16) 0.017 Uiso 1 1 d . . .
B7 B 0.8347(3) 0.76358(13) 0.92422(16) 0.0145(4) Uani 1 1 d . . .
H7 H 0.791(3) 0.8154(13) 0.9604(16) 0.017 Uiso 1 1 d . . .
B8 B 0.9055(3) 0.67295(14) 0.98508(17) 0.0168(4) Uani 1 1 d . . .
H8 H 0.919(3) 0.6690(13) 1.0649(16) 0.020 Uiso 1 1 d . . .
B9 B 1.0410(3) 0.62327(14) 0.90938(17) 0.0169(4) Uani 1 1 d . . .
H9 H 1.146(3) 0.5871(14) 0.9394(16) 0.020 Uiso 1 1 d . . .
B10 B 1.0497(3) 0.68308(13) 0.80123(17) 0.0163(4) Uani 1 1 d . . .
H10 H 1.160(3) 0.6854(13) 0.7615(16) 0.020 Uiso 1 1 d . . .
C11 C 0.5564(2) 0.58967(11) 0.75494(13) 0.0138(4) Uani 1 1 d . . .
B11 B 0.9231(3) 0.77000(14) 0.81136(16) 0.0146(4) Uani 1 1 d . . .
H11 H 0.937(3) 0.8266(13) 0.7743(16) 0.018 Uiso 1 1 d . . .
F12 F 0.48129(14) 0.54210(7) 0.90942(8) 0.0185(3) Uani 1 1 d . . .
C12 C 0.4508(2) 0.54581(11) 0.81013(13) 0.0148(4) Uani 1 1 d . . .
B12 B 1.0450(3) 0.73007(14) 0.91976(17) 0.0175(4) Uani 1 1 d . . .
H12 H 1.151(3) 0.7613(13) 0.9592(16) 0.021 Uiso 1 1 d . . .
F13 F 0.21933(15) 0.46071(7) 0.82522(9) 0.0209(3) Uani 1 1 d . . .
C13 C 0.3111(2) 0.50265(11) 0.76793(14) 0.0158(4) Uani 1 1 d . . .
F14 F 0.12762(15) 0.46382(7) 0.62421(9) 0.0247(3) Uani 1 1 d . . .
C14 C 0.2655(2) 0.50298(12) 0.66601(15) 0.0180(4) Uani 1 1 d . . .
F15 F 0.32606(17) 0.54441(8) 0.50962(9) 0.0299(3) Uani 1 1 d . . .
C15 C 0.3655(3) 0.54442(12) 0.60904(14) 0.0197(4) Uani 1 1 d . . .
F16 F 0.59797(16) 0.62072(8) 0.58769(8) 0.0264(3) Uani 1 1 d . . .
C16 C 0.5077(3) 0.58552(12) 0.65173(14) 0.0178(4) Uani 1 1 d . . .
C21 C 0.5667(2) 0.78411(11) 0.77038(14) 0.0133(4) Uani 1 1 d . . .
C22 C 0.5332(3) 0.79915(12) 0.66836(14) 0.0172(4) Uani 1 1 d . . .
H22 H 0.6061 0.7777 0.6249 0.021 Uiso 1 1 calc R . .
C23 C 0.3941(3) 0.84527(13) 0.63052(15) 0.0201(4) Uani 1 1 d . . .
H23 H 0.3716 0.8550 0.5610 0.024 Uiso 1 1 calc R . .
C24 C 0.2875(3) 0.87746(12) 0.69293(15) 0.0179(4) Uani 1 1 d . . .
H24 H 0.1908 0.9081 0.6663 0.022 Uiso 1 1 calc R . .
C25 C 0.3227(3) 0.86468(12) 0.79438(15) 0.0177(4) Uani 1 1 d . . .
H25 H 0.2517 0.8879 0.8377 0.021 Uiso 1 1 calc R . .
C26 C 0.4610(2) 0.81808(11) 0.83295(15) 0.0158(4) Uani 1 1 d . . .
H26 H 0.4839 0.8092 0.9027 0.019 Uiso 1 1 calc R . .

loop_
_atom_site_aniso_label
_atom_site_aniso_U_11
_atom_site_aniso_U_22
_atom_site_aniso_U_33
_atom_site_aniso_U_23
_atom_site_aniso_U_13
_atom_site_aniso_U_12
C1 0.0193(9) 0.0094(9) 0.0116(9) -0.0001(7) 0.0036(7) 0.0013(7)
C2 0.0185(9) 0.0087(8) 0.0104(8) 0.0007(7) 0.0028(7) 0.0004(7)
B3 0.0203(11) 0.0133(11) 0.0103(9) -0.0003(8) 0.0024(8) 0.0002(9)
B4 0.0195(11) 0.0137(11) 0.0125(10) 0.0011(8) 0.0020(8) 0.0024(9)
B5 0.0195(11) 0.0135(11) 0.0145(10) -0.0001(8) 0.0027(8) 0.0026(9)
B6 0.0186(10) 0.0133(10) 0.0116(10) 0.0006(8) 0.0039(8) 0.0006(9)
B7 0.0192(10) 0.0136(10) 0.0102(9) 0.0002(8) 0.0003(8) -0.0009(9)
B8 0.0219(11) 0.0140(11) 0.0137(10) 0.0004(8) 0.0001(8) 0.0012(9)
B9 0.0193(11) 0.0156(11) 0.0153(10) 0.0007(9) 0.0001(8) 0.0022(9)
B10 0.0174(10) 0.0141(11) 0.0175(11) -0.0006(8) 0.0027(8) 0.0010(9)
C11 0.0203(9) 0.0083(9) 0.0127(9) 0.0003(7) 0.0015(7) 0.0018(7)
B11 0.0153(10) 0.0138(11) 0.0151(10) 0.0013(8) 0.0035(8) -0.0007(8)
F12 0.0254(6) 0.0194(6) 0.0114(5) 0.0037(5) 0.0043(4) -0.0024(5)
C12 0.0213(10) 0.0115(9) 0.0116(9) 0.0005(7) 0.0021(7) 0.0030(8)
B12 0.0193(11) 0.0148(11) 0.0180(11) -0.0004(9) 0.0019(9) 0.0010(9)
F13 0.0250(6) 0.0158(6) 0.0235(6) 0.0023(5) 0.0086(5) -0.0039(5)
C13 0.0198(9) 0.0092(9) 0.0199(10) 0.0010(7) 0.0079(8) 0.0003(8)
F14 0.0263(6) 0.0220(7) 0.0248(7) -0.0047(5) -0.0007(5) -0.0084(5)
C14 0.0198(10) 0.0114(10) 0.0221(10) -0.0041(8) 0.0006(8) -0.0014(8)
F15 0.0411(8) 0.0337(7) 0.0131(6) -0.0007(5) -0.0023(5) -0.0124(6)
C15 0.0310(11) 0.0157(10) 0.0113(9) -0.0016(7) -0.0005(8) -0.0015(9)
F16 0.0378(7) 0.0305(7) 0.0115(6) 0.0018(5) 0.0052(5) -0.0159(6)
C16 0.0263(10) 0.0140(10) 0.0137(9) 0.0016(7) 0.0052(8) -0.0024(8)
C21 0.0175(9) 0.0089(9) 0.0137(9) 0.0013(7) 0.0023(7) -0.0006(7)
C22 0.0232(10) 0.0156(10) 0.0132(9) 0.0019(7) 0.0034(7) 0.0033(8)
C23 0.0253(10) 0.0199(10) 0.0140(9) 0.0032(8) -0.0008(8) 0.0031(9)
C24 0.0166(9) 0.0143(10) 0.0221(10) 0.0025(8) -0.0004(8) 0.0001(8)
C25 0.0197(10) 0.0127(9) 0.0216(10) 0.0002(8) 0.0060(8) 0.0002(8)
C26 0.0188(9) 0.0143(10) 0.0145(9) 0.0007(7) 0.0033(7) 0.0007(8)

loop_
_atom_type_symbol
_atom_type_description
_atom_type_scat_dispersion_real
_atom_type_scat_dispersion_imag
_atom_type_scat_source
C C 0.0033 0.0016 'International Tables Vol C Tables 4.2.6.8 and 6.1.1.4'
H H 0.0000 0.0000 'International Tables Vol C Tables 4.2.6.8 and 6.1.1.4'
B B 0.0013 0.0007 'International Tables Vol C Tables 4.2.6.8 and 6.1.1.4'
F F 0.0171 0.0103 'International Tables Vol C Tables 4.2.6.8 and 6.1.1.4'

loop_
_geom_angle_atom_site_label_1
_geom_angle_atom_site_label_2
_geom_angle_atom_site_label_3
_geom_angle
_geom_angle_site_symmetry_1
_geom_angle_site_symmetry_3
_geom_angle_publ_flag
C11 C1 B5 122.62(15) . . ?
C11 C1 B4 119.77(15) . . ?
B5 C1 B4 62.62(12) . . ?
C11 C1 B3 116.52(16) . . ?
B5 C1 B3 112.89(15) . . ?
B4 C1 B3 62.43(12) . . ?
C11 C1 C2 120.16(15) . . ?
B5 C1 C2 108.92(14) . . ?
B4 C1 C2 109.21(14) . . ?
B3 C1 C2 59.49(11) . . ?
C11 C1 B6 121.55(15) . . ?
B5 C1 B6 61.67(12) . . ?
B4 C1 B6 112.06(15) . . ?
B3 C1 B6 109.93(14) . . ?
C2 C1 B6 59.31(11) . . ?
C21 C2 B7 120.50(15) . . ?
C21 C2 B11 122.19(15) . . ?
B7 C2 B11 62.55(12) . . ?
C21 C2 B3 117.03(16) . . ?
B7 C2 B3 62.08(12) . . ?
B11 C2 B3 112.88(14) . . ?
C21 C2 B6 119.91(15) . . ?
B7 C2 B6 112.54(14) . . ?
B11 C2 B6 61.78(12) . . ?
B3 C2 B6 111.17(14) . . ?
C21 C2 C1 119.26(15) . . ?
B7 C2 C1 109.54(13) . . ?
B11 C2 C1 109.85(14) . . ?
B3 C2 C1 59.81(11) . . ?
B6 C2 C1 60.47(11) . . ?
C2 B3 C1 60.70(11) . . ?
C2 B3 B8 105.91(16) . . ?
C1 B3 B8 105.93(16) . . ?
C2 B3 B7 58.40(12) . . ?
C1 B3 B7 107.32(15) . . ?
B8 B3 B7 60.25(12) . . ?
C2 B3 B4 106.97(15) . . ?
C1 B3 B4 58.38(11) . . ?
B8 B3 B4 59.91(13) . . ?
B7 B3 B4 108.26(16) . . ?
C2 B3 H3 115.0(11) . . ?
C1 B3 H3 115.8(11) . . ?
B8 B3 H3 131.6(11) . . ?
B7 B3 H3 123.2(11) . . ?
B4 B3 H3 125.0(11) . . ?
C1 B4 B9 105.88(15) . . ?
C1 B4 B8 106.07(15) . . ?
B9 B4 B8 60.64(13) . . ?
C1 B4 B5 58.35(12) . . ?
B9 B4 B5 60.35(13) . . ?
B8 B4 B5 108.49(16) . . ?
C1 B4 B3 59.19(11) . . ?
B9 B4 B3 107.40(16) . . ?
B8 B4 B3 59.28(12) . . ?
B5 B4 B3 106.87(15) . . ?
C1 B4 H4 118.5(11) . . ?
B9 B4 H4 125.7(11) . . ?
B8 B4 H4 126.3(11) . . ?
B5 B4 H4 119.4(11) . . ?
B3 B4 H4 121.2(11) . . ?
C1 B5 B6 60.46(12) . . ?
C1 B5 B4 59.03(12) . . ?
B6 B5 B4 108.25(16) . . ?
C1 B5 B10 106.76(16) . . ?
B6 B5 B10 59.20(13) . . ?
B4 B5 B10 107.92(16) . . ?
C1 B5 B9 105.77(15) . . ?
B6 B5 B9 107.14(16) . . ?
B4 B5 B9 59.53(13) . . ?
B10 B5 B9 60.05(13) . . ?
C1 B5 H5 115.8(11) . . ?
B6 B5 H5 117.6(11) . . ?
B4 B5 H5 120.9(12) . . ?
B10 B5 H5 126.6(12) . . ?
B9 B5 H5 129.4(11) . . ?
C2 B6 C1 60.23(11) . . ?
C2 B6 B10 106.10(15) . . ?
C1 B6 B10 105.82(15) . . ?
C2 B6 B11 58.48(12) . . ?
C1 B6 B11 107.04(15) . . ?
B10 B6 B11 60.57(12) . . ?
C2 B6 B5 106.62(15) . . ?
C1 B6 B5 57.87(12) . . ?
B10 B6 B5 60.59(13) . . ?
B11 B6 B5 109.00(15) . . ?
C2 B6 H6 119.7(12) . . ?
C1 B6 H6 120.8(12) . . ?
B10 B6 H6 125.9(12) . . ?
B11 B6 H6 121.7(12) . . ?
B5 B6 H6 123.6(12) . . ?
C2 B7 B12 106.10(15) . . ?
C2 B7 B3 59.52(12) . . ?
B12 B7 B3 107.98(16) . . ?
C2 B7 B8 106.29(15) . . ?
B12 B7 B8 60.51(13) . . ?
B3 B7 B8 59.61(13) . . ?
C2 B7 B11 58.79(12) . . ?
B12 B7 B11 60.19(13) . . ?
B3 B7 B11 107.79(15) . . ?
B8 B7 B11 108.45(16) . . ?
C2 B7 H7 116.7(12) . . ?
B12 B7 H7 129.4(12) . . ?
B3 B7 H7 116.1(12) . . ?
B8 B7 H7 124.9(12) . . ?
B11 B7 H7 122.5(12) . . ?
B3 B8 B7 60.14(12) . . ?
B3 B8 B4 60.80(13) . . ?
B7 B8 B4 108.89(15) . . ?
B3 B8 B12 107.67(16) . . ?
B7 B8 B12 59.59(13) . . ?
B4 B8 B12 107.99(16) . . ?
B3 B8 B9 107.76(16) . . ?
B7 B8 B9 107.57(16) . . ?
B4 B8 B9 59.57(13) . . ?
B12 B8 B9 59.85(13) . . ?
B3 B8 H8 119.5(12) . . ?
B7 B8 H8 120.2(12) . . ?
B4 B8 H8 121.3(12) . . ?
B12 B8 H8 123.3(12) . . ?
B9 B8 H8 124.3(12) . . ?
B4 B9 B12 108.26(16) . . ?
B4 B9 B10 108.25(15) . . ?
B12 B9 B10 60.44(13) . . ?
B4 B9 B5 60.12(12) . . ?
B12 B9 B5 108.22(16) . . ?
B10 B9 B5 59.86(13) . . ?
B4 B9 B8 59.79(13) . . ?
B12 B9 B8 59.96(13) . . ?
B10 B9 B8 108.04(16) . . ?
B5 B9 B8 107.64(16) . . ?
B4 B9 H9 121.4(12) . . ?
B12 B9 H9 122.1(12) . . ?
B10 B9 H9 121.2(12) . . ?
B5 B9 H9 120.9(12) . . ?
B8 B9 H9 122.8(12) . . ?
B6 B10 B11 60.06(12) . . ?
B6 B10 B5 60.22(13) . . ?
B11 B10 B5 108.30(16) . . ?
B6 B10 B9 107.98(16) . . ?
B11 B10 B9 107.72(16) . . ?
B5 B10 B9 60.09(13) . . ?
B6 B10 B12 107.57(16) . . ?
B11 B10 B12 59.64(12) . . ?
B5 B10 B12 107.85(16) . . ?
B9 B10 B12 59.75(13) . . ?
B6 B10 H10 120.2(11) . . ?
B11 B10 H10 120.7(12) . . ?
B5 B10 H10 121.6(12) . . ?
B9 B10 H10 123.5(11) . . ?
B12 B10 H10 123.0(12) . . ?
C12 C11 C16 113.91(17) . . ?
C12 C11 C1 121.60(16) . . ?
C16 C11 C1 124.33(17) . . ?
C2 B11 B6 59.74(12) . . ?
C2 B11 B7 58.66(11) . . ?
B6 B11 B7 107.77(15) . . ?
C2 B11 B12 105.65(15) . . ?
B6 B11 B12 107.85(15) . . ?
B7 B11 B12 59.73(13) . . ?
C2 B11 B10 106.15(15) . . ?
B6 B11 B10 59.37(13) . . ?
B7 B11 B10 108.20(16) . . ?
B12 B11 B10 60.68(13) . . ?
C2 B11 H11 116.7(11) . . ?
B6 B11 H11 116.6(12) . . ?
B7 B11 H11 122.2(12) . . ?
B12 B11 H11 129.4(11) . . ?
B10 B11 H11 125.4(12) . . ?
F12 C12 C13 114.77(17) . . ?
F12 C12 C11 121.60(17) . . ?
C13 C12 C11 123.62(17) . . ?
B7 B12 B11 60.08(12) . . ?
B7 B12 B9 108.09(16) . . ?
B11 B12 B9 107.80(16) . . ?
B7 B12 B8 59.90(13) . . ?
B11 B12 B8 107.88(16) . . ?
B9 B12 B8 60.19(13) . . ?
B7 B12 B10 107.68(16) . . ?
B11 B12 B10 59.67(13) . . ?
B9 B12 B10 59.81(13) . . ?
B8 B12 B10 107.73(16) . . ?
B7 B12 H12 120.6(12) . . ?
B11 B12 H12 122.4(12) . . ?
B9 B12 H12 122.0(12) . . ?
B8 B12 H12 120.5(12) . . ?
B10 B12 H12 123.5(12) . . ?
F13 C13 C12 120.15(17) . . ?
F13 C13 C14 119.85(17) . . ?
C12 C13 C14 119.99(18) . . ?
F14 C14 C15 120.75(18) . . ?
F14 C14 C13 120.81(18) . . ?
C15 C14 C13 118.44(18) . . ?
F15 C15 C14 119.71(18) . . ?
F15 C15 C16 119.17(18) . . ?
C14 C15 C16 121.12(18) . . ?
F16 C16 C15 115.14(17) . . ?
F16 C16 C11 122.01(17) . . ?
C15 C16 C11 122.84(18) . . ?
C26 C21 C22 118.95(18) . . ?
C26 C21 C2 119.91(17) . . ?
C22 C21 C2 121.04(17) . . ?
C23 C22 C21 120.08(19) . . ?
C23 C22 H22 120.0 . . ?
C21 C22 H22 120.0 . . ?
C22 C23 C24 120.66(19) . . ?
C22 C23 H23 119.7 . . ?
C24 C23 H23 119.7 . . ?
C25 C24 C23 119.56(18) . . ?
C25 C24 H24 120.2 . . ?
C23 C24 H24 120.2 . . ?
C24 C25 C26 120.21(19) . . ?
C24 C25 H25 119.9 . . ?
C26 C25 H25 119.9 . . ?
C25 C26 C21 120.51(18) . . ?
C25 C26 H26 119.7 . . ?
C21 C26 H26 119.7 . . ?

loop_
_geom_bond_atom_site_label_1
_geom_bond_atom_site_label_2
_geom_bond_distance
_geom_bond_site_symmetry_2
_geom_bond_publ_flag
C1 C11 1.507(3) . ?
C1 B5 1.705(3) . ?
C1 B4 1.718(3) . ?
C1 B3 1.732(3) . ?
C1 C2 1.748(3) . ?
C1 B6 1.752(3) . ?
C2 C21 1.503(3) . ?
C2 B7 1.707(3) . ?
C2 B11 1.709(3) . ?
C2 B3 1.727(3) . ?
C2 B6 1.731(3) . ?
B3 B8 1.761(3) . ?
B3 B7 1.770(3) . ?
B3 B4 1.788(3) . ?
B3 H3 1.08(2) . ?
B4 B9 1.768(3) . ?
B4 B8 1.772(3) . ?
B4 B5 1.779(3) . ?
B4 H4 1.08(2) . ?
B5 B6 1.772(3) . ?
B5 B10 1.779(3) . ?
B5 B9 1.783(3) . ?
B5 H5 1.08(2) . ?
B6 B10 1.754(3) . ?
B6 B11 1.766(3) . ?
B6 H6 1.03(2) . ?
B7 B12 1.767(3) . ?
B7 B8 1.772(3) . ?
B7 B11 1.773(3) . ?
B7 H7 1.07(2) . ?
B8 B12 1.783(3) . ?
B8 B9 1.787(3) . ?
B8 H8 1.08(2) . ?
B9 B12 1.781(3) . ?
B9 B10 1.782(3) . ?
B9 H9 1.06(2) . ?
B10 B11 1.775(3) . ?
B10 B12 1.793(3) . ?
B10 H10 1.09(2) . ?
C11 C12 1.402(3) . ?
C11 C16 1.403(3) . ?
B11 B12 1.775(3) . ?
B11 H11 1.08(2) . ?
F12 C12 1.338(2) . ?
C12 C13 1.377(3) . ?
B12 H12 1.07(2) . ?
F13 C13 1.332(2) . ?
C13 C14 1.381(3) . ?
F14 C14 1.330(2) . ?
C14 C15 1.367(3) . ?
F15 C15 1.343(2) . ?
C15 C16 1.376(3) . ?
F16 C16 1.334(2) . ?
C21 C26 1.392(3) . ?
C21 C22 1.396(3) . ?
C22 C23 1.383(3) . ?
C22 H22 0.9500 . ?
C23 C24 1.384(3) . ?
C23 H23 0.9500 . ?
C24 C25 1.383(3) . ?
C24 H24 0.9500 . ?
C25 C26 1.385(3) . ?
C25 H25 0.9500 . ?
C26 H26 0.9500 . ?

loop_
_geom_torsion_atom_site_label_1
_geom_torsion_atom_site_label_2
_geom_torsion_atom_site_label_3
_geom_torsion_atom_site_label_4
_geom_torsion
_geom_torsion_site_symmetry_1
_geom_torsion_site_symmetry_2
_geom_torsion_site_symmetry_3
_geom_torsion_site_symmetry_4
_geom_torsion_publ_flag
C11 C1 C2 C21 -1.2(2) . . . . ?
B5 C1 C2 C21 147.95(16) . . . . ?
B4 C1 C2 C21 -145.34(16) . . . . ?
B3 C1 C2 C21 -106.07(18) . . . . ?
B6 C1 C2 C21 109.85(18) . . . . ?
C11 C1 C2 B7 143.52(17) . . . . ?
B5 C1 C2 B7 -67.35(18) . . . . ?
B4 C1 C2 B7 -0.64(19) . . . . ?
B3 C1 C2 B7 38.63(15) . . . . ?
B6 C1 C2 B7 -105.45(16) . . . . ?
C11 C1 C2 B11 -149.56(16) . . . . ?
B5 C1 C2 B11 -0.43(19) . . . . ?
B4 C1 C2 B11 66.28(18) . . . . ?
B3 C1 C2 B11 105.55(16) . . . . ?
B6 C1 C2 B11 -38.53(14) . . . . ?
C11 C1 C2 B3 104.89(18) . . . . ?
B5 C1 C2 B3 -105.98(16) . . . . ?
B4 C1 C2 B3 -39.27(15) . . . . ?
B6 C1 C2 B3 -144.08(15) . . . . ?
C11 C1 C2 B6 -111.03(18) . . . . ?
B5 C1 C2 B6 38.10(14) . . . . ?
B4 C1 C2 B6 104.81(16) . . . . ?
B3 C1 C2 B6 144.08(15) . . . . ?
C21 C2 B3 C1 109.75(17) . . . . ?
B7 C2 B3 C1 -138.25(15) . . . . ?
B11 C2 B3 C1 -100.42(16) . . . . ?
B6 C2 B3 C1 -33.18(14) . . . . ?
C21 C2 B3 B8 -150.62(16) . . . . ?
B7 C2 B3 B8 -38.62(14) . . . . ?
B11 C2 B3 B8 -0.8(2) . . . . ?
B6 C2 B3 B8 66.45(18) . . . . ?
C1 C2 B3 B8 99.63(16) . . . . ?
C21 C2 B3 B7 -112.00(18) . . . . ?
B11 C2 B3 B7 37.83(16) . . . . ?
B6 C2 B3 B7 105.07(16) . . . . ?
C1 C2 B3 B7 138.25(15) . . . . ?
C21 C2 B3 B4 146.65(16) . . . . ?
B7 C2 B3 B4 -101.36(16) . . . . ?
B11 C2 B3 B4 -63.53(19) . . . . ?
B6 C2 B3 B4 3.7(2) . . . . ?
C1 C2 B3 B4 36.89(13) . . . . ?
C11 C1 B3 C2 -110.96(17) . . . . ?
B5 C1 B3 C2 99.19(16) . . . . ?
B4 C1 B3 C2 137.60(15) . . . . ?
B6 C1 B3 C2 32.45(14) . . . . ?
C11 C1 B3 B8 149.44(16) . . . . ?
B5 C1 B3 B8 -0.4(2) . . . . ?
B4 C1 B3 B8 38.00(15) . . . . ?
C2 C1 B3 B8 -99.60(16) . . . . ?
B6 C1 B3 B8 -67.15(18) . . . . ?
C11 C1 B3 B7 -147.41(16) . . . . ?
B5 C1 B3 B7 62.75(19) . . . . ?
B4 C1 B3 B7 101.15(17) . . . . ?
C2 C1 B3 B7 -36.45(13) . . . . ?
B6 C1 B3 B7 -4.0(2) . . . . ?
C11 C1 B3 B4 111.44(18) . . . . ?
B5 C1 B3 B4 -38.41(15) . . . . ?
C2 C1 B3 B4 -137.60(15) . . . . ?
B6 C1 B3 B4 -105.15(16) . . . . ?
C11 C1 B4 B9 152.55(16) . . . . ?
B5 C1 B4 B9 38.78(14) . . . . ?
B3 C1 B4 B9 -101.09(16) . . . . ?
C2 C1 B4 B9 -63.13(18) . . . . ?
B6 C1 B4 B9 0.6(2) . . . . ?
C11 C1 B4 B8 -144.10(17) . . . . ?
B5 C1 B4 B8 102.13(17) . . . . ?
B3 C1 B4 B8 -37.74(15) . . . . ?
C2 C1 B4 B8 0.2(2) . . . . ?
B6 C1 B4 B8 63.99(19) . . . . ?
C11 C1 B4 B5 113.77(19) . . . . ?
B3 C1 B4 B5 -139.87(16) . . . . ?
C2 C1 B4 B5 -101.90(16) . . . . ?
B6 C1 B4 B5 -38.14(15) . . . . ?
C11 C1 B4 B3 -106.36(19) . . . . ?
B5 C1 B4 B3 139.87(16) . . . . ?
C2 C1 B4 B3 37.97(14) . . . . ?
B6 C1 B4 B3 101.73(16) . . . . ?
C2 B3 B4 C1 -37.94(13) . . . . ?
B8 B3 B4 C1 -136.83(16) . . . . ?
B7 B3 B4 C1 -99.50(16) . . . . ?
C2 B3 B4 B9 60.51(18) . . . . ?
C1 B3 B4 B9 98.45(16) . . . . ?
B8 B3 B4 B9 -38.38(15) . . . . ?
B7 B3 B4 B9 -1.0(2) . . . . ?
C2 B3 B4 B8 98.89(16) . . . . ?
C1 B3 B4 B8 136.83(16) . . . . ?
B7 B3 B4 B8 37.33(15) . . . . ?
C2 B3 B4 B5 -3.0(2) . . . . ?
C1 B3 B4 B5 34.98(14) . . . . ?
B8 B3 B4 B5 -101.85(17) . . . . ?
B7 B3 B4 B5 -64.52(18) . . . . ?
C11 C1 B5 B6 111.14(19) . . . . ?
B4 C1 B5 B6 -139.44(16) . . . . ?
B3 C1 B5 B6 -101.11(16) . . . . ?
C2 C1 B5 B6 -37.07(13) . . . . ?
C11 C1 B5 B4 -109.42(19) . . . . ?
B3 C1 B5 B4 38.33(15) . . . . ?
C2 C1 B5 B4 102.37(15) . . . . ?
B6 C1 B5 B4 139.44(16) . . . . ?
C11 C1 B5 B10 149.39(16) . . . . ?
B4 C1 B5 B10 -101.19(16) . . . . ?
B3 C1 B5 B10 -62.86(19) . . . . ?
C2 C1 B5 B10 1.17(19) . . . . ?
B6 C1 B5 B10 38.25(14) . . . . ?
C11 C1 B5 B9 -147.79(17) . . . . ?
B4 C1 B5 B9 -38.37(14) . . . . ?
B3 C1 B5 B9 0.0(2) . . . . ?
C2 C1 B5 B9 63.99(17) . . . . ?
B6 C1 B5 B9 101.07(16) . . . . ?
B9 B4 B5 C1 -136.12(16) . . . . ?
B8 B4 B5 C1 -97.86(16) . . . . ?
B3 B4 B5 C1 -35.34(14) . . . . ?
C1 B4 B5 B6 36.56(14) . . . . ?
B9 B4 B5 B6 -99.56(17) . . . . ?
B8 B4 B5 B6 -61.30(19) . . . . ?
B3 B4 B5 B6 1.2(2) . . . . ?
C1 B4 B5 B10 99.17(16) . . . . ?
B9 B4 B5 B10 -36.95(15) . . . . ?
B8 B4 B5 B10 1.3(2) . . . . ?
B3 B4 B5 B10 63.83(19) . . . . ?
C1 B4 B5 B9 136.12(16) . . . . ?
B8 B4 B5 B9 38.26(15) . . . . ?
B3 B4 B5 B9 100.78(17) . . . . ?
C21 C2 B6 C1 -108.79(18) . . . . ?
B7 C2 B6 C1 100.43(15) . . . . ?
B11 C2 B6 C1 138.32(15) . . . . ?
B3 C2 B6 C1 32.94(14) . . . . ?
C21 C2 B6 B10 151.90(16) . . . . ?
B7 C2 B6 B10 1.1(2) . . . . ?
B11 C2 B6 B10 39.01(14) . . . . ?
B3 C2 B6 B10 -66.37(18) . . . . ?
C1 C2 B6 B10 -99.31(16) . . . . ?
C21 C2 B6 B11 112.89(18) . . . . ?
B7 C2 B6 B11 -37.89(15) . . . . ?
B3 C2 B6 B11 -105.38(16) . . . . ?
C1 C2 B6 B11 -138.32(15) . . . . ?
C21 C2 B6 B5 -144.67(17) . . . . ?
B7 C2 B6 B5 64.55(19) . . . . ?
B11 C2 B6 B5 102.44(16) . . . . ?
B3 C2 B6 B5 -2.9(2) . . . . ?
C1 C2 B6 B5 -35.88(13) . . . . ?
C11 C1 B6 C2 108.74(18) . . . . ?
B5 C1 B6 C2 -138.46(15) . . . . ?
B4 C1 B6 C2 -99.92(15) . . . . ?
B3 C1 B6 C2 -32.52(14) . . . . ?
C11 C1 B6 B10 -151.48(16) . . . . ?
B5 C1 B6 B10 -38.67(14) . . . . ?
B4 C1 B6 B10 -0.1(2) . . . . ?
B3 C1 B6 B10 67.27(18) . . . . ?
C2 C1 B6 B10 99.79(15) . . . . ?
C11 C1 B6 B11 145.10(17) . . . . ?
B5 C1 B6 B11 -102.10(16) . . . . ?
B4 C1 B6 B11 -63.56(18) . . . . ?
B3 C1 B6 B11 3.84(19) . . . . ?
C2 C1 B6 B11 36.36(13) . . . . ?
C11 C1 B6 B5 -112.81(19) . . . . ?
B4 C1 B6 B5 38.54(15) . . . . ?
B3 C1 B6 B5 105.94(16) . . . . ?
C2 C1 B6 B5 138.46(15) . . . . ?
C1 B5 B6 C2 36.92(13) . . . . ?
B4 B5 B6 C2 1.0(2) . . . . ?
B10 B5 B6 C2 -99.44(16) . . . . ?
B9 B5 B6 C2 -61.83(19) . . . . ?
B4 B5 B6 C1 -35.95(14) . . . . ?
B10 B5 B6 C1 -136.36(16) . . . . ?
B9 B5 B6 C1 -98.75(16) . . . . ?
C1 B5 B6 B10 136.36(16) . . . . ?
B4 B5 B6 B10 100.41(17) . . . . ?
B9 B5 B6 B10 37.61(15) . . . . ?
C1 B5 B6 B11 98.61(16) . . . . ?
B4 B5 B6 B11 62.66(19) . . . . ?
B10 B5 B6 B11 -37.75(15) . . . . ?
B9 B5 B6 B11 -0.1(2) . . . . ?
C21 C2 B7 B12 -151.75(17) . . . . ?
B11 C2 B7 B12 -38.74(14) . . . . ?
B3 C2 B7 B12 101.70(17) . . . . ?
B6 C2 B7 B12 -1.2(2) . . . . ?
C1 C2 B7 B12 64.07(18) . . . . ?
C21 C2 B7 B3 106.55(19) . . . . ?
B11 C2 B7 B3 -140.45(16) . . . . ?
B6 C2 B7 B3 -102.87(16) . . . . ?
C1 C2 B7 B3 -37.64(14) . . . . ?
C21 C2 B7 B8 144.96(17) . . . . ?
B11 C2 B7 B8 -102.04(17) . . . . ?
B3 C2 B7 B8 38.41(15) . . . . ?
B6 C2 B7 B8 -64.45(19) . . . . ?
C1 C2 B7 B8 0.77(19) . . . . ?
C21 C2 B7 B11 -113.00(19) . . . . ?
B3 C2 B7 B11 140.45(16) . . . . ?
B6 C2 B7 B11 37.58(15) . . . . ?
C1 C2 B7 B11 102.81(16) . . . . ?
C1 B3 B7 C2 37.46(13) . . . . ?
B8 B3 B7 C2 136.26(16) . . . . ?
B4 B3 B7 C2 99.08(16) . . . . ?
C2 B3 B7 B12 -98.47(16) . . . . ?
C1 B3 B7 B12 -61.01(18) . . . . ?
B8 B3 B7 B12 37.79(15) . . . . ?
B4 B3 B7 B12 0.6(2) . . . . ?
C2 B3 B7 B8 -136.26(16) . . . . ?
C1 B3 B7 B8 -98.80(16) . . . . ?
B4 B3 B7 B8 -37.18(15) . . . . ?
C2 B3 B7 B11 -34.89(14) . . . . ?
C1 B3 B7 B11 2.6(2) . . . . ?
B8 B3 B7 B11 101.38(17) . . . . ?
B4 B3 B7 B11 64.19(18) . . . . ?
C2 B3 B8 B7 37.76(14) . . . . ?
C1 B3 B8 B7 101.15(16) . . . . ?
B4 B3 B8 B7 138.45(16) . . . . ?
C2 B3 B8 B4 -100.69(16) . . . . ?
C1 B3 B8 B4 -37.30(14) . . . . ?
B7 B3 B8 B4 -138.45(16) . . . . ?
C2 B3 B8 B12 0.5(2) . . . . ?
C1 B3 B8 B12 63.85(18) . . . . ?
B7 B3 B8 B12 -37.31(15) . . . . ?
B4 B3 B8 B12 101.14(17) . . . . ?
C2 B3 B8 B9 -62.71(19) . . . . ?
C1 B3 B8 B9 0.7(2) . . . . ?
B7 B3 B8 B9 -100.47(17) . . . . ?
B4 B3 B8 B9 37.98(15) . . . . ?
C2 B7 B8 B3 -38.37(14) . . . . ?
B12 B7 B8 B3 -137.97(16) . . . . ?
B11 B7 B8 B3 -100.23(16) . . . . ?
C2 B7 B8 B4 -0.6(2) . . . . ?
B12 B7 B8 B4 -100.23(18) . . . . ?
B3 B7 B8 B4 37.73(15) . . . . ?
B11 B7 B8 B4 -62.5(2) . . . . ?
C2 B7 B8 B12 99.60(16) . . . . ?
B3 B7 B8 B12 137.97(16) . . . . ?
B11 B7 B8 B12 37.74(15) . . . . ?
C2 B7 B8 B9 62.42(19) . . . . ?
B12 B7 B8 B9 -37.18(15) . . . . ?
B3 B7 B8 B9 100.79(17) . . . . ?
B11 B7 B8 B9 0.6(2) . . . . ?
C1 B4 B8 B3 37.70(14) . . . . ?
B9 B4 B8 B3 137.18(16) . . . . ?
B5 B4 B8 B3 99.05(16) . . . . ?
C1 B4 B8 B7 0.3(2) . . . . ?
B9 B4 B8 B7 99.73(17) . . . . ?
B5 B4 B8 B7 61.6(2) . . . . ?
B3 B4 B8 B7 -37.45(15) . . . . ?
C1 B4 B8 B12 -62.92(19) . . . . ?
B9 B4 B8 B12 36.56(15) . . . . ?
B5 B4 B8 B12 -1.6(2) . . . . ?
B3 B4 B8 B12 -100.62(17) . . . . ?
C1 B4 B8 B9 -99.48(16) . . . . ?
B5 B4 B8 B9 -38.13(15) . . . . ?
B3 B4 B8 B9 -137.18(16) . . . . ?
C1 B4 B9 B12 63.12(19) . . . . ?
B8 B4 B9 B12 -36.68(15) . . . . ?
B5 B4 B9 B12 100.96(17) . . . . ?
B3 B4 B9 B12 1.1(2) . . . . ?
C1 B4 B9 B10 -0.9(2) . . . . ?
B8 B4 B9 B10 -100.69(17) . . . . ?
B5 B4 B9 B10 36.95(15) . . . . ?
B3 B4 B9 B10 -62.92(19) . . . . ?
C1 B4 B9 B5 -37.84(14) . . . . ?
B8 B4 B9 B5 -137.64(16) . . . . ?
B3 B4 B9 B5 -99.87(16) . . . . ?
C1 B4 B9 B8 99.80(16) . . . . ?
B5 B4 B9 B8 137.64(16) . . . . ?
B3 B4 B9 B8 37.76(14) . . . . ?
C1 B5 B9 B4 38.14(14) . . . . ?
B6 B5 B9 B4 101.46(17) . . . . ?
B10 B5 B9 B4 138.69(17) . . . . ?
C1 B5 B9 B12 -62.89(19) . . . . ?
B6 B5 B9 B12 0.4(2) . . . . ?
B4 B5 B9 B12 -101.03(17) . . . . ?
B10 B5 B9 B12 37.66(15) . . . . ?
C1 B5 B9 B10 -100.55(17) . . . . ?
B6 B5 B9 B10 -37.23(15) . . . . ?
B4 B5 B9 B10 -138.69(17) . . . . ?
C1 B5 B9 B8 0.5(2) . . . . ?
B6 B5 B9 B8 63.80(19) . . . . ?
B4 B5 B9 B8 -37.67(15) . . . . ?
B10 B5 B9 B8 101.02(17) . . . . ?
B3 B8 B9 B4 -38.54(15) . . . . ?
B7 B8 B9 B4 -102.00(17) . . . . ?
B12 B8 B9 B4 -139.06(16) . . . . ?
B3 B8 B9 B12 100.52(17) . . . . ?
B7 B8 B9 B12 37.07(15) . . . . ?
B4 B8 B9 B12 139.06(16) . . . . ?
B3 B8 B9 B10 62.5(2) . . . . ?
B7 B8 B9 B10 -1.0(2) . . . . ?
B4 B8 B9 B10 101.04(17) . . . . ?
B12 B8 B9 B10 -38.03(15) . . . . ?
B3 B8 B9 B5 -0.7(2) . . . . ?
B7 B8 B9 B5 -64.18(19) . . . . ?
B4 B8 B9 B5 37.81(15) . . . . ?
B12 B8 B9 B5 -101.25(17) . . . . ?
C2 B6 B10 B11 -38.03(14) . . . . ?
C1 B6 B10 B11 -100.94(16) . . . . ?
B5 B6 B10 B11 -138.34(16) . . . . ?
C2 B6 B10 B5 100.31(16) . . . . ?
C1 B6 B10 B5 37.40(14) . . . . ?
B11 B6 B10 B5 138.34(16) . . . . ?
C2 B6 B10 B9 62.48(19) . . . . ?
C1 B6 B10 B9 -0.4(2) . . . . ?
B11 B6 B10 B9 100.51(17) . . . . ?
B5 B6 B10 B9 -37.83(15) . . . . ?
C2 B6 B10 B12 -0.6(2) . . . . ?
C1 B6 B10 B12 -63.51(18) . . . . ?
B11 B6 B10 B12 37.43(14) . . . . ?
B5 B6 B10 B12 -100.91(17) . . . . ?
C1 B5 B10 B6 -38.83(14) . . . . ?
B4 B5 B10 B6 -100.97(17) . . . . ?
B9 B5 B10 B6 -137.69(16) . . . . ?
C1 B5 B10 B11 -1.5(2) . . . . ?
B6 B5 B10 B11 37.35(14) . . . . ?
B4 B5 B10 B11 -63.62(19) . . . . ?
B9 B5 B10 B11 -100.35(17) . . . . ?
C1 B5 B10 B9 98.86(16) . . . . ?
B6 B5 B10 B9 137.69(16) . . . . ?
B4 B5 B10 B9 36.73(15) . . . . ?
C1 B5 B10 B12 61.60(19) . . . . ?
B6 B5 B10 B12 100.43(17) . . . . ?
B4 B5 B10 B12 -0.5(2) . . . . ?
B9 B5 B10 B12 -37.26(15) . . . . ?
B4 B9 B10 B6 0.8(2) . . . . ?
B12 B9 B10 B6 -100.26(17) . . . . ?
B5 B9 B10 B6 37.89(15) . . . . ?
B8 B9 B10 B6 -62.44(19) . . . . ?
B4 B9 B10 B11 64.27(19) . . . . ?
B12 B9 B10 B11 -36.82(15) . . . . ?
B5 B9 B10 B11 101.33(17) . . . . ?
B8 B9 B10 B11 1.0(2) . . . . ?
B4 B9 B10 B5 -37.06(15) . . . . ?
B12 B9 B10 B5 -138.15(17) . . . . ?
B8 B9 B10 B5 -100.34(17) . . . . ?
B4 B9 B10 B12 101.09(17) . . . . ?
B5 B9 B10 B12 138.15(17) . . . . ?
B8 B9 B10 B12 37.81(15) . . . . ?
B5 C1 C11 C12 107.3(2) . . . . ?
B4 C1 C11 C12 32.5(3) . . . . ?
B3 C1 C11 C12 -39.4(2) . . . . ?
C2 C1 C11 C12 -107.9(2) . . . . ?
B6 C1 C11 C12 -178.31(17) . . . . ?
B5 C1 C11 C16 -67.8(3) . . . . ?
B4 C1 C11 C16 -142.56(19) . . . . ?
B3 C1 C11 C16 145.52(18) . . . . ?
C2 C1 C11 C16 77.0(2) . . . . ?
B6 C1 C11 C16 6.6(3) . . . . ?
C21 C2 B11 B6 -109.32(19) . . . . ?
B7 C2 B11 B6 140.26(15) . . . . ?
B3 C2 B11 B6 102.62(16) . . . . ?
C1 C2 B11 B6 37.96(13) . . . . ?
C21 C2 B11 B7 110.42(19) . . . . ?
B3 C2 B11 B7 -37.64(15) . . . . ?
B6 C2 B11 B7 -140.26(15) . . . . ?
C1 C2 B11 B7 -102.30(15) . . . . ?
C21 C2 B11 B12 148.85(17) . . . . ?
B7 C2 B11 B12 38.43(14) . . . . ?
B3 C2 B11 B12 0.8(2) . . . . ?
B6 C2 B11 B12 -101.83(16) . . . . ?
C1 C2 B11 B12 -63.87(18) . . . . ?
C21 C2 B11 B10 -147.79(17) . . . . ?
B7 C2 B11 B10 101.80(16) . . . . ?
B3 C2 B11 B10 64.16(19) . . . . ?
B6 C2 B11 B10 -38.47(14) . . . . ?
C1 C2 B11 B10 -0.51(18) . . . . ?
C1 B6 B11 C2 -37.13(13) . . . . ?
B10 B6 B11 C2 -136.02(16) . . . . ?
B5 B6 B11 C2 -98.26(16) . . . . ?
C2 B6 B11 B7 34.99(13) . . . . ?
C1 B6 B11 B7 -2.15(19) . . . . ?
B10 B6 B11 B7 -101.03(17) . . . . ?
B5 B6 B11 B7 -63.28(19) . . . . ?
C2 B6 B11 B12 98.06(16) . . . . ?
C1 B6 B11 B12 60.93(18) . . . . ?
B10 B6 B11 B12 -37.96(15) . . . . ?
B5 B6 B11 B12 -0.2(2) . . . . ?
C2 B6 B11 B10 136.02(16) . . . . ?
C1 B6 B11 B10 98.89(16) . . . . ?
B5 B6 B11 B10 37.76(15) . . . . ?
B12 B7 B11 C2 136.13(16) . . . . ?
B3 B7 B11 C2 35.19(14) . . . . ?
B8 B7 B11 C2 98.25(16) . . . . ?
C2 B7 B11 B6 -35.44(14) . . . . ?
B12 B7 B11 B6 100.69(16) . . . . ?
B3 B7 B11 B6 -0.2(2) . . . . ?
B8 B7 B11 B6 62.81(19) . . . . ?
C2 B7 B11 B12 -136.13(16) . . . . ?
B3 B7 B11 B12 -100.94(17) . . . . ?
B8 B7 B11 B12 -37.88(15) . . . . ?
C2 B7 B11 B10 -98.19(16) . . . . ?
B12 B7 B11 B10 37.94(15) . . . . ?
B3 B7 B11 B10 -63.00(19) . . . . ?
B8 B7 B11 B10 0.1(2) . . . . ?
B6 B10 B11 C2 38.64(14) . . . . ?
B5 B10 B11 C2 1.2(2) . . . . ?
B9 B10 B11 C2 -62.31(18) . . . . ?
B12 B10 B11 C2 -99.17(16) . . . . ?
B5 B10 B11 B6 -37.42(14) . . . . ?
B9 B10 B11 B6 -100.95(17) . . . . ?
B12 B10 B11 B6 -137.81(16) . . . . ?
B6 B10 B11 B7 100.29(16) . . . . ?
B5 B10 B11 B7 62.88(19) . . . . ?
B9 B10 B11 B7 -0.7(2) . . . . ?
B12 B10 B11 B7 -37.52(15) . . . . ?
B6 B10 B11 B12 137.81(16) . . . . ?
B5 B10 B11 B12 100.40(17) . . . . ?
B9 B10 B11 B12 36.86(15) . . . . ?
C16 C11 C12 F12 178.68(17) . . . . ?
C1 C11 C12 F12 3.1(3) . . . . ?
C16 C11 C12 C13 -0.3(3) . . . . ?
C1 C11 C12 C13 -175.86(18) . . . . ?
C2 B7 B12 B11 38.09(14) . . . . ?
B3 B7 B12 B11 100.61(16) . . . . ?
B8 B7 B12 B11 138.00(16) . . . . ?
C2 B7 B12 B9 -62.45(19) . . . . ?
B3 B7 B12 B9 0.1(2) . . . . ?
B8 B7 B12 B9 37.46(15) . . . . ?
B11 B7 B12 B9 -100.55(17) . . . . ?
C2 B7 B12 B8 -99.91(16) . . . . ?
B3 B7 B12 B8 -37.39(14) . . . . ?
B11 B7 B12 B8 -138.00(16) . . . . ?
C2 B7 B12 B10 0.7(2) . . . . ?
B3 B7 B12 B10 63.25(19) . . . . ?
B8 B7 B12 B10 100.64(17) . . . . ?
B11 B7 B12 B10 -37.36(15) . . . . ?
C2 B11 B12 B7 -37.93(14) . . . . ?
B6 B11 B12 B7 -100.57(16) . . . . ?
B10 B11 B12 B7 -137.94(17) . . . . ?
C2 B11 B12 B9 63.11(19) . . . . ?
B6 B11 B12 B9 0.5(2) . . . . ?
B7 B11 B12 B9 101.04(18) . . . . ?
B10 B11 B12 B9 -36.91(15) . . . . ?
C2 B11 B12 B8 -0.5(2) . . . . ?
B6 B11 B12 B8 -63.10(19) . . . . ?
B7 B11 B12 B8 37.46(15) . . . . ?
B10 B11 B12 B8 -100.48(17) . . . . ?
C2 B11 B12 B10 100.02(17) . . . . ?
B6 B11 B12 B10 37.38(15) . . . . ?
B7 B11 B12 B10 137.94(17) . . . . ?
B4 B9 B12 B7 -0.7(2) . . . . ?
B10 B9 B12 B7 100.34(17) . . . . ?
B5 B9 B12 B7 62.9(2) . . . . ?
B8 B9 B12 B7 -37.33(15) . . . . ?
B4 B9 B12 B11 -64.2(2) . . . . ?
B10 B9 B12 B11 36.85(15) . . . . ?
B5 B9 B12 B11 -0.6(2) . . . . ?
B8 B9 B12 B11 -100.82(17) . . . . ?
B4 B9 B12 B8 36.60(15) . . . . ?
B10 B9 B12 B8 137.67(16) . . . . ?
B5 B9 B12 B8 100.26(17) . . . . ?
B4 B9 B12 B10 -101.07(17) . . . . ?
B5 B9 B12 B10 -37.41(15) . . . . ?
B8 B9 B12 B10 -137.67(16) . . . . ?
B3 B8 B12 B7 37.55(15) . . . . ?
B4 B8 B12 B7 101.78(17) . . . . ?
B9 B8 B12 B7 138.22(16) . . . . ?
B3 B8 B12 B11 0.0(2) . . . . ?
B7 B8 B12 B11 -37.54(15) . . . . ?
B4 B8 B12 B11 64.23(19) . . . . ?
B9 B8 B12 B11 100.68(17) . . . . ?
B3 B8 B12 B9 -100.67(17) . . . . ?
B7 B8 B12 B9 -138.22(16) . . . . ?
B4 B8 B12 B9 -36.44(15) . . . . ?
B3 B8 B12 B10 -63.00(19) . . . . ?
B7 B8 B12 B10 -100.55(17) . . . . ?
B4 B8 B12 B10 1.2(2) . . . . ?
B9 B8 B12 B10 37.67(15) . . . . ?
B6 B10 B12 B7 -0.1(2) . . . . ?
B11 B10 B12 B7 37.54(15) . . . . ?
B5 B10 B12 B7 -63.63(19) . . . . ?
B9 B10 B12 B7 -101.04(17) . . . . ?
B6 B10 B12 B11 -37.62(15) . . . . ?
B5 B10 B12 B11 -101.17(17) . . . . ?
B9 B10 B12 B11 -138.59(17) . . . . ?
B6 B10 B12 B9 100.97(17) . . . . ?
B11 B10 B12 B9 138.59(17) . . . . ?
B5 B10 B12 B9 37.41(15) . . . . ?
B6 B10 B12 B8 63.13(19) . . . . ?
B11 B10 B12 B8 100.75(17) . . . . ?
B5 B10 B12 B8 -0.4(2) . . . . ?
B9 B10 B12 B8 -37.84(15) . . . . ?
F12 C12 C13 F13 -0.8(3) . . . . ?
C11 C12 C13 F13 178.25(17) . . . . ?
F12 C12 C13 C14 178.99(17) . . . . ?
C11 C12 C13 C14 -1.9(3) . . . . ?
F13 C13 C14 F14 2.1(3) . . . . ?
C12 C13 C14 F14 -177.75(17) . . . . ?
F13 C13 C14 C15 -177.87(18) . . . . ?
C12 C13 C14 C15 2.3(3) . . . . ?
F14 C14 C15 F15 -1.3(3) . . . . ?
C13 C14 C15 F15 178.66(18) . . . . ?
F14 C14 C15 C16 179.58(18) . . . . ?
C13 C14 C15 C16 -0.5(3) . . . . ?
F15 C15 C16 F16 -1.8(3) . . . . ?
C14 C15 C16 F16 177.39(18) . . . . ?
F15 C15 C16 C11 178.95(18) . . . . ?
C14 C15 C16 C11 -1.9(3) . . . . ?
C12 C11 C16 F16 -177.00(17) . . . . ?
C1 C11 C16 F16 -1.6(3) . . . . ?
C12 C11 C16 C15 2.2(3) . . . . ?
C1 C11 C16 C15 177.62(19) . . . . ?
B7 C2 C21 C26 -35.9(3) . . . . ?
B11 C2 C21 C26 -110.7(2) . . . . ?
B3 C2 C21 C26 36.1(2) . . . . ?
B6 C2 C21 C26 175.69(17) . . . . ?
C1 C2 C21 C26 104.9(2) . . . . ?
B7 C2 C21 C22 140.43(19) . . . . ?
B11 C2 C21 C22 65.6(2) . . . . ?
B3 C2 C21 C22 -147.60(18) . . . . ?
B6 C2 C21 C22 -8.0(3) . . . . ?
C1 C2 C21 C22 -78.8(2) . . . . ?
C26 C21 C22 C23 -1.8(3) . . . . ?
C2 C21 C22 C23 -178.12(18) . . . . ?
C21 C22 C23 C24 0.5(3) . . . . ?
C22 C23 C24 C25 1.4(3) . . . . ?
C23 C24 C25 C26 -1.8(3) . . . . ?
C24 C25 C26 C21 0.5(3) . . . . ?
C22 C21 C26 C25 1.3(3) . . . . ?
C2 C21 C26 C25 177.71(17) . . . . ?
